data_7020873
loop_
_publ_author_name
'Liu, Jinying'
'Ma, Chengbing'
'Chen, Hui'
'Hu, Mingqiang'
'Wen, Huimin'
'Cui, Honghua'
'Song, Xiaowei'
'Chen, Changneng'

_publ_section_title
;
 Syntheses, structures and magnetic properties of a family of
 heterometallic [Mn(II)(2)Mn(III)(2)Ln(III)(2)] clusters.
;
_journal_issue 7
_journal_name_full 'Dalton transactions (Cambridge, England : 2003)'
_journal_page_first 2423
_journal_page_last 2430
_journal_paper_doi 10.1039/c2dt32269b
_journal_volume 42
_journal_year 2013
_chemical_formula_moiety 'C62 H118 Mn4 N2 O28 Sm2'
_chemical_formula_sum 'C62 H118 Mn4 N2 O28 Sm2'
_chemical_formula_weight 1860.04
_space_group_IT_number 14
_symmetry_cell_setting monoclinic
_symmetry_space_group_name_Hall '-P 2ybc'
_symmetry_space_group_name_H-M 'P 1 21/c 1'
_atom_sites_solution_hydrogens constr
_atom_sites_solution_primary direct
_atom_sites_solution_secondary difmap
_audit_creation_method SHELXL-97
_cell_angle_alpha 90.00
_cell_angle_beta 112.978(4)
_cell_angle_gamma 90.00
_cell_formula_units_Z 2
_cell_length_a 17.366(5)
_cell_length_b 11.098(3)
_cell_length_c 22.218(7)
_cell_measurement_reflns_used 2897
_cell_measurement_temperature 293(2)
_cell_measurement_theta_max 25.00
_cell_measurement_theta_min 2.64
_cell_volume 3942(2)
_computing_cell_refinement 'Siemens SMART & SAINT'
_computing_data_collection 'Siemens SMART'
_computing_data_reduction 'Siemens XPREP'
_computing_molecular_graphics 'Bruker SHELXTL'
_computing_publication_material 'Bruker SHELXTL'
_computing_structure_refinement 'Siemens SHELXTL'
_computing_structure_solution 'Siemens SHELXTL'
_diffrn_ambient_temperature 293(2)
_diffrn_measured_fraction_theta_full 0.934
_diffrn_measured_fraction_theta_max 0.934
_diffrn_measurement_device_type 'Bruker P4'
_diffrn_measurement_method '\w scans'
_diffrn_radiation_monochromator graphite
_diffrn_radiation_source 'fine-focus sealed tube'
_diffrn_radiation_type MoK\a
_diffrn_radiation_wavelength 0.71073
_diffrn_reflns_av_R_equivalents 0.0386
_diffrn_reflns_av_sigmaI/netI 0.0254
_diffrn_reflns_limit_h_max 19
_diffrn_reflns_limit_h_min -19
_diffrn_reflns_limit_k_max 13
_diffrn_reflns_limit_k_min -13
_diffrn_reflns_limit_l_max 26
_diffrn_reflns_limit_l_min -26
_diffrn_reflns_number 21554
_diffrn_reflns_theta_full 25.00
_diffrn_reflns_theta_max 25.00
_diffrn_reflns_theta_min 2.64
_diffrn_standards_decay_% none
_diffrn_standards_interval_count none
_diffrn_standards_interval_time none
_diffrn_standards_number none
_exptl_absorpt_coefficient_mu 2.162
_exptl_absorpt_correction_T_max 1.0000
_exptl_absorpt_correction_T_min .5449
_exptl_absorpt_correction_type empirical
_exptl_absorpt_process_details 'SADABS (Sheldrick, 1996)'
_exptl_crystal_colour brown
_exptl_crystal_density_diffrn 1.567
_exptl_crystal_density_method 'not measured'
_exptl_crystal_description prism
_exptl_crystal_F_000 1904
_exptl_crystal_size_max .60
_exptl_crystal_size_mid .45
_exptl_crystal_size_min .20
_refine_diff_density_max 2.110
_refine_diff_density_min -1.766
_refine_diff_density_rms 0.148
_refine_ls_extinction_method none
_refine_ls_goodness_of_fit_ref 1.034
_refine_ls_hydrogen_treatment constr
_refine_ls_matrix_type full
_refine_ls_number_parameters 442
_refine_ls_number_reflns 6501
_refine_ls_number_restraints 0
_refine_ls_restrained_S_all 1.034
_refine_ls_R_factor_gt 0.0467
_refine_ls_shift/su_max 0.000
_refine_ls_shift/su_mean 0.000
_refine_ls_structure_factor_coef Fsqd
_refine_ls_weighting_details 'calc w=1/[\s^2^(Fo^2^)+(0.0950P)^2^+10.9437P] where P=(Fo^2^+2Fc^2^)/3'
_refine_ls_weighting_scheme calc
_refine_ls_wR_factor_gt 0.1310
_refine_ls_wR_factor_ref 0.1376
_reflns_number_gt 6279
_reflns_number_total 6501
_reflns_threshold_expression >2sigma(I)
_cod_data_source_file c2dt32269b.txt
_cod_data_source_block 3
_cod_depositor_comments
;
The following automatic conversions were performed:

'_symmetry_cell_setting' value 'Monoclinic' changed to 'monoclinic'
according to /home/saulius/struct/CIF-dictionaries/cif_core.dic
dictionary named 'cif_core.dic' version 2.4.2 from 2011-04-26.

Automatic conversion script
Id: cif_fix_values 1891 2012-01-12 08:04:46Z andrius 
;
_cod_original_sg_symbol_H-M P2(1)/c
_cod_database_code 7020873
_refine_ls_r_factor_ref 0.0481

loop_
_symmetry_equiv_pos_as_xyz
'x, y, z'
'-x, y+1/2, -z+1/2'
'-x, -y, -z'
'x, -y-1/2, z-1/2'

loop_
_atom_site_label
_atom_site_type_symbol
_atom_site_fract_x
_atom_site_fract_y
_atom_site_fract_z
_atom_site_U_iso_or_equiv
_atom_site_adp_type
_atom_site_occupancy
_atom_site_symmetry_multiplicity
_atom_site_calc_flag
_atom_site_refinement_flags
N1 N 0.3170(2) 0.1901(3) -0.01553(17) 0.0216(8) Uani 1 1 d .
Sm1 Sm 0.279971(13) 0.026970(17) 0.058324(9) 0.01629(12) Uani 1 1 d .
Mn1 Mn 0.06504(4) 0.03971(5) -0.03241(3) 0.01425(17) Uani 1 1 d .
Mn2 Mn -0.11934(4) 0.02374(5) -0.12959(3) 0.01765(18) Uani 1 1 d .
O1 O 0.4308(2) 0.0544(3) 0.08500(16) 0.0252(7) Uani 1 1 d .
O2 O 0.2452(2) -0.0358(3) -0.05883(16) 0.0236(7) Uani 1 1 d .
O3 O 0.15818(18) 0.1461(3) -0.01029(14) 0.0185(6) Uani 1 1 d .
O4 O 0.4753(2) -0.1615(3) 0.0784(2) 0.0380(9) Uani 1 1 d .
O5 O 0.3382(2) -0.1645(3) 0.05223(17) 0.0288(7) Uani 1 1 d .
O6 O 0.3127(2) 0.2083(3) 0.12435(15) 0.0260(7) Uani 1 1 d .
O7 O 0.20427(19) 0.1180(3) 0.13076(14) 0.0233(7) Uani 1 1 d .
O8 O 0.14495(17) -0.0698(2) 0.02897(13) 0.0158(6) Uani 1 1 d .
O9 O 0.02005(18) -0.1510(3) 0.08258(13) 0.0183(6) Uani 1 1 d .
H9A H 0.0283 -0.0966 0.0609 0.027 Uiso 1 1 calc R
O10 O -0.02460(17) -0.0782(2) -0.04987(13) 0.0155(6) Uani 1 1 d .
O11 O 0.0787(2) -0.0234(2) -0.12292(15) 0.0193(7) Uani 1 1 d .
O12 O -0.0564(2) -0.0357(3) -0.18951(15) 0.0239(7) Uani 1 1 d .
O13 O -0.2124(2) 0.1387(3) -0.18608(16) 0.0301(8) Uani 1 1 d .
O14 O -0.3170(2) 0.0736(3) -0.15995(16) 0.0322(8) Uani 1 1 d .
C1 C 0.4002(3) 0.2393(4) 0.0261(2) 0.0255(10) Uani 1 1 d .
H1A H 0.3958 0.2846 0.0620 0.031 Uiso 1 1 calc R
H1B H 0.4189 0.2940 0.0005 0.031 Uiso 1 1 calc R
C2 C 0.4636(3) 0.1394(4) 0.0531(2) 0.0245(9) Uani 1 1 d .
H2A H 0.4740 0.1004 0.0179 0.029 Uiso 1 1 calc R
H2B H 0.5160 0.1720 0.0838 0.029 Uiso 1 1 calc R
C3 C 0.3172(3) 0.1389(4) -0.0772(2) 0.0257(10) Uani 1 1 d .
H3A H 0.3684 0.1621 -0.0818 0.031 Uiso 1 1 calc R
H3B H 0.2706 0.1722 -0.1139 0.031 Uiso 1 1 calc R
C4 C 0.3104(3) 0.0017(5) -0.0788(2) 0.0270(10) Uani 1 1 d .
H4A H 0.2986 -0.0270 -0.1227 0.032 Uiso 1 1 calc R
H4B H 0.3631 -0.0329 -0.0498 0.032 Uiso 1 1 calc R
C5 C 0.2520(3) 0.2840(4) -0.0289(2) 0.0245(9) Uani 1 1 d .
H5A H 0.2570 0.3410 -0.0603 0.029 Uiso 1 1 calc R
H5B H 0.2611 0.3275 0.0112 0.029 Uiso 1 1 calc R
C6 C 0.1647(3) 0.2314(4) -0.0553(2) 0.0220(9) Uani 1 1 d .
H6A H 0.1239 0.2951 -0.0619 0.026 Uiso 1 1 calc R
H6B H 0.1534 0.1929 -0.0971 0.026 Uiso 1 1 calc R
C7 C 0.4075(3) -0.2159(4) 0.0644(2) 0.0258(10) Uani 1 1 d .
C8 C 0.4054(3) -0.3542(4) 0.0587(3) 0.0297(10) Uani 1 1 d .
C9 C 0.3452(5) -0.4071(5) 0.0847(5) 0.065(2) Uani 1 1 d .
H9B H 0.2901 -0.3762 0.0603 0.097 Uiso 1 1 calc R
H9C H 0.3620 -0.3856 0.1299 0.097 Uiso 1 1 calc R
H9D H 0.3448 -0.4932 0.0807 0.097 Uiso 1 1 calc R
C10 C 0.3827(5) -0.3816(6) -0.0119(3) 0.0608(19) Uani 1 1 d .
H10A H 0.3277 -0.3510 -0.0370 0.091 Uiso 1 1 calc R
H10B H 0.3834 -0.4672 -0.0178 0.091 Uiso 1 1 calc R
H10C H 0.4223 -0.3442 -0.0263 0.091 Uiso 1 1 calc R
C11 C 0.4937(4) -0.4042(6) 0.0981(4) 0.0573(18) Uani 1 1 d .
H11A H 0.4929 -0.4905 0.0949 0.086 Uiso 1 1 calc R
H11B H 0.5111 -0.3811 0.1431 0.086 Uiso 1 1 calc R
H11C H 0.5322 -0.3721 0.0808 0.086 Uiso 1 1 calc R
C12 C 0.2589(3) 0.1998(4) 0.1491(2) 0.0200(9) Uani 1 1 d .
C13 C 0.2605(3) 0.2945(4) 0.1992(2) 0.0294(10) Uani 1 1 d .
C14 C 0.3492(4) 0.3236(6) 0.2444(3) 0.0510(16) Uani 1 1 d .
H14A H 0.3753 0.2528 0.2686 0.077 Uiso 1 1 calc R
H14B H 0.3489 0.3861 0.2741 0.077 Uiso 1 1 calc R
H14C H 0.3799 0.3504 0.2191 0.077 Uiso 1 1 calc R
C15 C 0.2083(4) 0.2505(5) 0.2371(3) 0.0439(14) Uani 1 1 d .
H15A H 0.2340 0.1802 0.2620 0.066 Uiso 1 1 calc R
H15B H 0.1528 0.2309 0.2069 0.066 Uiso 1 1 calc R
H15C H 0.2055 0.3129 0.2661 0.066 Uiso 1 1 calc R
C16 C 0.2168(4) 0.4086(5) 0.1594(3) 0.0417(13) Uani 1 1 d .
H16A H 0.2484 0.4378 0.1353 0.063 Uiso 1 1 calc R
H16B H 0.2140 0.4701 0.1888 0.063 Uiso 1 1 calc R
H16C H 0.1613 0.3881 0.1296 0.063 Uiso 1 1 calc R
C17 C 0.1431(3) -0.1959(4) 0.0143(2) 0.0193(9) Uani 1 1 d .
H17A H 0.1861 -0.2360 0.0509 0.023 Uiso 1 1 calc R
H17B H 0.1574 -0.2057 -0.0235 0.023 Uiso 1 1 calc R
C18 C 0.0372(3) -0.2627(4) 0.0605(2) 0.0207(9) Uani 1 1 d .
H18A H 0.0347 -0.3347 0.0811 0.025 Uiso 1 1 calc R
C19 C -0.0113(3) -0.2031(4) -0.0578(2) 0.0186(9) Uani 1 1 d .
H19A H 0.0007 -0.2130 -0.0967 0.022 Uiso 1 1 calc R
H19B H -0.0624 -0.2468 -0.0647 0.022 Uiso 1 1 calc R
C20 C 0.0604(3) -0.2591(3) 0.0006(2) 0.0176(8) Uani 1 1 d .
C21 C 0.0715(3) -0.3902(4) -0.0180(2) 0.0257(10) Uani 1 1 d .
H21A H 0.1160 -0.4278 0.0177 0.039 Uiso 1 1 calc R
H21B H 0.0850 -0.3902 -0.0560 0.039 Uiso 1 1 calc R
H21C H 0.0206 -0.4341 -0.0272 0.039 Uiso 1 1 calc R
C22 C 0.0205(3) -0.0526(4) -0.1767(2) 0.0209(9) Uani 1 1 d .
C23 C 0.0446(3) -0.1148(5) -0.2283(2) 0.0305(11) Uani 1 1 d .
C24 C 0.1033(5) -0.0352(7) -0.2445(4) 0.0563(19) Uani 1 1 d .
H24A H 0.0748 0.0373 -0.2649 0.084 Uiso 1 1 calc R
H24B H 0.1225 -0.0765 -0.2740 0.084 Uiso 1 1 calc R
H24C H 0.1503 -0.0152 -0.2052 0.084 Uiso 1 1 calc R
C25 C 0.0941(6) -0.2319(7) -0.1953(4) 0.073(2) Uani 1 1 d .
H25A H 0.1108 -0.2740 -0.2260 0.109 Uiso 1 1 calc R
H25B H 0.0588 -0.2831 -0.1822 0.109 Uiso 1 1 calc R
H25C H 0.1428 -0.2102 -0.1577 0.109 Uiso 1 1 calc R
C26 C -0.0298(5) -0.1497(10) -0.2875(3) 0.079(3) Uani 1 1 d .
H26A H -0.0604 -0.0787 -0.3079 0.118 Uiso 1 1 calc R
H26B H -0.0651 -0.2019 -0.2750 0.118 Uiso 1 1 calc R
H26C H -0.0118 -0.1910 -0.3177 0.118 Uiso 1 1 calc R
C27 C -0.2898(3) 0.1272(4) -0.1969(2) 0.0253(10) Uani 1 1 d .
C28 C -0.3523(3) 0.1805(5) -0.2606(2) 0.0303(11) Uani 1 1 d .
C29 C -0.3314(4) 0.3146(6) -0.2641(3) 0.0531(17) Uani 1 1 d .
H29B H -0.3704 0.3489 -0.3040 0.080 Uiso 1 1 calc R
H29C H -0.2757 0.3218 -0.2630 0.080 Uiso 1 1 calc R
H29D H -0.3349 0.3568 -0.2275 0.080 Uiso 1 1 calc R
C30 C -0.4406(4) 0.1676(6) -0.2655(3) 0.0474(15) Uani 1 1 d .
H30B H -0.4531 0.0839 -0.2633 0.071 Uiso 1 1 calc R
H30C H -0.4783 0.2007 -0.3063 0.071 Uiso 1 1 calc R
H30D H -0.4469 0.2102 -0.2301 0.071 Uiso 1 1 calc R
C31 C -0.3403(5) 0.1150(7) -0.3164(3) 0.0567(17) Uani 1 1 d .
H31A H -0.3532 0.0311 -0.3152 0.085 Uiso 1 1 calc R
H31B H -0.2832 0.1233 -0.3118 0.085 Uiso 1 1 calc R
H31C H -0.3767 0.1491 -0.3573 0.085 Uiso 1 1 calc R

loop_
_atom_site_aniso_label
_atom_site_aniso_U_11
_atom_site_aniso_U_22
_atom_site_aniso_U_33
_atom_site_aniso_U_23
_atom_site_aniso_U_13
_atom_site_aniso_U_12
N1 0.0200(19) 0.0194(18) 0.0245(18) 0.0016(14) 0.0079(15) -0.0016(15)
Sm1 0.01433(18) 0.01356(17) 0.02026(17) 0.00106(7) 0.00597(12) -0.00121(7)
Mn1 0.0115(3) 0.0112(3) 0.0186(3) 0.0015(2) 0.0044(3) -0.0014(2)
Mn2 0.0133(4) 0.0183(4) 0.0193(3) 0.0026(2) 0.0042(3) -0.0021(2)
O1 0.0187(17) 0.0232(15) 0.0360(17) 0.0045(13) 0.0133(14) -0.0005(13)
O2 0.0215(18) 0.0246(17) 0.0252(17) -0.0043(11) 0.0097(13) -0.0057(12)
O3 0.0178(15) 0.0143(14) 0.0212(14) 0.0025(11) 0.0053(12) -0.0036(11)
O4 0.0262(19) 0.0230(18) 0.069(2) 0.0072(16) 0.0236(18) 0.0000(15)
O5 0.0245(18) 0.0161(15) 0.0442(19) -0.0003(13) 0.0116(14) 0.0008(13)
O6 0.0254(17) 0.0234(16) 0.0318(16) -0.0072(13) 0.0140(14) -0.0072(13)
O7 0.0202(16) 0.0190(15) 0.0264(15) -0.0021(12) 0.0045(12) -0.0053(12)
O8 0.0145(15) 0.0090(13) 0.0246(14) 0.0008(11) 0.0084(11) -0.0007(11)
O9 0.0179(15) 0.0148(14) 0.0224(14) 0.0038(11) 0.0079(12) -0.0013(12)
O10 0.0126(14) 0.0121(14) 0.0211(14) 0.0005(10) 0.0058(11) -0.0015(11)
O11 0.0147(16) 0.0215(17) 0.0224(16) -0.0034(11) 0.0081(13) -0.0052(11)
O12 0.0172(18) 0.0336(19) 0.0215(15) -0.0020(12) 0.0081(13) -0.0025(12)
O13 0.0175(17) 0.0304(18) 0.0375(18) 0.0092(14) 0.0053(14) -0.0003(14)
O14 0.0267(18) 0.039(2) 0.0335(18) 0.0149(16) 0.0148(15) 0.0063(16)
C1 0.024(2) 0.021(2) 0.031(2) 0.0013(18) 0.0094(18) -0.0070(19)
C2 0.019(2) 0.024(2) 0.029(2) -0.0004(18) 0.0078(18) -0.0089(18)
C3 0.021(2) 0.034(3) 0.025(2) 0.0029(18) 0.0114(18) -0.0069(19)
C4 0.019(3) 0.033(2) 0.032(2) -0.006(2) 0.013(2) 0.000(2)
C5 0.024(2) 0.016(2) 0.034(2) 0.0077(17) 0.0109(19) -0.0043(17)
C6 0.018(2) 0.017(2) 0.030(2) 0.0055(16) 0.0084(17) -0.0016(17)
C7 0.028(3) 0.021(2) 0.032(2) 0.0049(18) 0.0158(19) 0.0074(19)
C8 0.028(3) 0.020(2) 0.047(3) 0.003(2) 0.022(2) 0.0022(19)
C9 0.082(5) 0.026(3) 0.130(7) 0.005(3) 0.088(5) 0.000(3)
C10 0.082(5) 0.034(3) 0.057(4) -0.006(3) 0.017(4) 0.002(3)
C11 0.047(4) 0.027(3) 0.090(5) 0.009(3) 0.018(3) 0.005(3)
C12 0.016(2) 0.021(2) 0.022(2) -0.0015(16) 0.0064(17) -0.0033(17)
C13 0.031(3) 0.028(2) 0.029(2) -0.0122(19) 0.011(2) -0.013(2)
C14 0.040(3) 0.058(4) 0.045(3) -0.027(3) 0.006(3) -0.010(3)
C15 0.064(4) 0.040(3) 0.035(3) -0.011(2) 0.028(3) -0.014(3)
C16 0.053(4) 0.024(3) 0.052(3) -0.007(2) 0.024(3) -0.001(2)
C17 0.016(2) 0.0116(19) 0.029(2) 0.0001(16) 0.0080(17) 0.0005(16)
C18 0.022(2) 0.0114(19) 0.031(2) 0.0063(16) 0.0130(18) -0.0002(16)
C19 0.015(2) 0.0123(19) 0.026(2) -0.0018(16) 0.0049(17) -0.0034(16)
C20 0.015(2) 0.0098(18) 0.030(2) 0.0019(15) 0.0110(17) 0.0014(15)
C21 0.025(2) 0.013(2) 0.041(3) -0.0019(18) 0.015(2) -0.0018(17)
C22 0.019(2) 0.022(2) 0.024(2) 0.0009(17) 0.0114(18) -0.0044(18)
C23 0.029(3) 0.036(3) 0.034(2) -0.012(2) 0.020(2) -0.007(2)
C24 0.052(4) 0.081(5) 0.054(4) -0.014(3) 0.041(3) -0.014(3)
C25 0.114(7) 0.051(4) 0.064(4) -0.012(3) 0.046(5) 0.014(4)
C26 0.058(5) 0.133(8) 0.049(4) -0.044(5) 0.024(3) -0.028(5)
C27 0.022(2) 0.023(2) 0.029(2) 0.0038(18) 0.0075(19) 0.0023(18)
C28 0.024(2) 0.032(3) 0.029(2) 0.0082(19) 0.0042(19) -0.001(2)
C29 0.051(4) 0.039(3) 0.055(4) 0.020(3) 0.006(3) -0.004(3)
C30 0.032(3) 0.056(4) 0.045(3) 0.016(3) 0.005(2) 0.002(3)
C31 0.057(4) 0.063(4) 0.038(3) -0.008(3) 0.005(3) 0.005(3)

loop_
_atom_type_symbol
_atom_type_description
_atom_type_scat_dispersion_real
_atom_type_scat_dispersion_imag
_atom_type_scat_source
C C 0.0033 0.0016 'International Tables Vol C Tables 4.2.6.8 and 6.1.1.4'
H H 0.0000 0.0000 'International Tables Vol C Tables 4.2.6.8 and 6.1.1.4'
N N 0.0061 0.0033 'International Tables Vol C Tables 4.2.6.8 and 6.1.1.4'
O O 0.0106 0.0060 'International Tables Vol C Tables 4.2.6.8 and 6.1.1.4'
Mn Mn 0.3368 0.7283 'International Tables Vol C Tables 4.2.6.8 and 6.1.1.4'
Sm Sm -0.1638 3.4418 'International Tables Vol C Tables 4.2.6.8 and 6.1.1.4'

loop_
_geom_angle_atom_site_label_1
_geom_angle_atom_site_label_2
_geom_angle_atom_site_label_3
_geom_angle
_geom_angle_site_symmetry_1
_geom_angle_site_symmetry_3
C5 N1 C3 111.2(3) . .
C5 N1 C1 110.3(4) . .
C3 N1 C1 111.3(4) . .
C5 N1 Sm1 104.6(3) . .
C3 N1 Sm1 113.2(3) . .
C1 N1 Sm1 106.0(2) . .
O14 Sm1 O5 70.75(12) 3 .
O14 Sm1 O6 84.39(12) 3 .
O5 Sm1 O6 140.47(11) . .
O14 Sm1 O8 85.54(11) 3 .
O5 Sm1 O8 88.70(10) . .
O6 Sm1 O8 120.28(10) . .
O14 Sm1 O3 133.83(11) 3 .
O5 Sm1 O3 136.70(10) . .
O6 Sm1 O3 82.56(10) . .
O8 Sm1 O3 64.11(9) . .
O14 Sm1 O1 87.78(11) 3 .
O5 Sm1 O1 71.89(11) . .
O6 Sm1 O1 77.04(11) . .
O8 Sm1 O1 160.59(10) . .
O3 Sm1 O1 131.20(10) . .
O14 Sm1 O2 135.80(12) 3 .
O5 Sm1 O2 68.37(11) . .
O6 Sm1 O2 139.20(10) . .
O8 Sm1 O2 77.54(11) . .
O3 Sm1 O2 73.02(11) . .
O1 Sm1 O2 94.91(12) . .
O14 Sm1 O7 67.37(11) 3 .
O5 Sm1 O7 134.37(11) . .
O6 Sm1 O7 50.89(10) . .
O8 Sm1 O7 71.01(9) . .
O3 Sm1 O7 70.10(10) . .
O1 Sm1 O7 122.66(10) . .
O2 Sm1 O7 139.12(11) . .
O14 Sm1 N1 149.17(12) 3 .
O5 Sm1 N1 111.02(12) . .
O6 Sm1 N1 75.79(11) . .
O8 Sm1 N1 124.83(10) . .
O3 Sm1 N1 67.11(11) . .
O1 Sm1 N1 65.08(11) . .
O2 Sm1 N1 64.82(11) . .
O7 Sm1 N1 114.14(10) . .
O14 Sm1 C12 73.21(13) 3 .
O5 Sm1 C12 143.10(12) . .
O6 Sm1 C12 25.28(12) . .
O8 Sm1 C12 96.23(11) . .
O3 Sm1 C12 76.38(11) . .
O1 Sm1 C12 99.25(12) . .
O2 Sm1 C12 148.36(11) . .
O7 Sm1 C12 25.69(11) . .
N1 Sm1 C12 95.97(13) . .
O14 Sm1 Mn1 113.66(9) 3 .
O5 Sm1 Mn1 112.73(8) . .
O6 Sm1 Mn1 105.18(8) . .
O8 Sm1 Mn1 32.60(7) . .
O3 Sm1 Mn1 31.83(7) . .
O1 Sm1 Mn1 158.52(8) . .
O2 Sm1 Mn1 69.18(9) . .
O7 Sm1 Mn1 70.24(7) . .
N1 Sm1 Mn1 94.41(8) . .
C12 Sm1 Mn1 88.76(8) . .
O3 Mn1 O9 97.75(13) . 3
O3 Mn1 O8 84.54(12) . .
O9 Mn1 O8 171.23(13) 3 .
O3 Mn1 O10 175.43(12) . .
O9 Mn1 O10 86.70(12) 3 .
O8 Mn1 O10 90.90(12) . .
O3 Mn1 O11 92.82(12) . .
O9 Mn1 O11 90.40(12) 3 .
O8 Mn1 O11 97.96(12) . .
O10 Mn1 O11 88.12(11) . .
O3 Mn1 O10 100.15(12) . 3
O9 Mn1 O10 86.30(11) 3 3
O8 Mn1 O10 84.96(11) . 3
O10 Mn1 O10 79.08(12) . 3
O11 Mn1 O10 166.93(11) . 3
O3 Mn1 Mn2 139.41(9) . .
O9 Mn1 Mn2 43.65(9) 3 .
O8 Mn1 Mn2 135.65(9) . .
O10 Mn1 Mn2 45.15(8) . .
O11 Mn1 Mn2 78.31(9) . .
O10 Mn1 Mn2 90.67(8) 3 .
O3 Mn1 Mn1 136.29(10) . 3
O9 Mn1 Mn1 85.45(9) 3 3
O8 Mn1 Mn1 87.06(9) . 3
O10 Mn1 Mn1 42.77(8) . 3
O11 Mn1 Mn1 130.84(8) . 3
O10 Mn1 Mn1 36.30(7) 3 3
Mn2 Mn1 Mn1 65.35(3) . 3
O3 Mn1 Sm1 42.80(9) . .
O9 Mn1 Sm1 140.53(9) 3 .
O8 Mn1 Sm1 42.20(8) . .
O10 Mn1 Sm1 132.72(8) . .
O11 Mn1 Sm1 92.43(9) . .
O10 Mn1 Sm1 98.15(7) 3 .
Mn2 Mn1 Sm1 170.31(3) . .
Mn1 Mn1 Sm1 120.47(3) 3 .
O13 Mn2 O12 106.46(14) . .
O13 Mn2 O7 94.30(13) . 3
O12 Mn2 O7 106.43(12) . 3
O13 Mn2 O9 100.28(12) . 3
O12 Mn2 O9 89.82(12) . 3
O7 Mn2 O9 154.16(11) 3 3
O13 Mn2 O10 166.36(13) . .
O12 Mn2 O10 86.50(12) . .
O7 Mn2 O10 85.82(11) 3 .
O9 Mn2 O10 75.05(11) 3 .
O13 Mn2 O8 92.71(12) . 3
O12 Mn2 O8 159.57(11) . 3
O7 Mn2 O8 78.43(11) 3 3
O9 Mn2 O8 79.67(10) 3 3
O10 Mn2 O8 73.93(10) . 3
O13 Mn2 Mn1 138.05(10) . .
O12 Mn2 Mn1 79.03(9) . .
O7 Mn2 Mn1 124.70(8) 3 .
O9 Mn2 Mn1 37.78(8) 3 .
O10 Mn2 Mn1 38.96(7) . .
O8 Mn2 Mn1 82.00(7) 3 .
C2 O1 Sm1 123.7(3) . .
C4 O2 Sm1 109.8(3) . .
C6 O3 Mn1 121.8(2) . .
C6 O3 Sm1 120.8(3) . .
Mn1 O3 Sm1 105.38(12) . .
C7 O5 Sm1 141.5(3) . .
C12 O6 Sm1 99.4(3) . .
C12 O7 Mn2 163.2(3) . 3
C12 O7 Sm1 88.9(3) . .
Mn2 O7 Sm1 102.39(12) 3 .
C17 O8 Mn1 120.2(2) . .
C17 O8 Sm1 115.3(2) . .
Mn1 O8 Sm1 105.20(12) . .
C17 O8 Mn2 114.0(2) . 3
Mn1 O8 Mn2 99.93(12) . 3
Sm1 O8 Mn2 99.21(10) . 3
C18 O9 Mn1 125.8(3) . 3
C18 O9 Mn2 120.5(2) . 3
Mn1 O9 Mn2 98.57(13) 3 3
C18 O9 H9A 109.5 . .
Mn1 O9 H9A 57.0 3 .
Mn2 O9 H9A 60.8 3 .
C19 O10 Mn1 121.3(2) . .
C19 O10 Mn2 120.4(2) . .
Mn1 O10 Mn2 95.89(11) . .
C19 O10 Mn1 113.8(2) . 3
Mn1 O10 Mn1 100.92(12) . 3
Mn2 O10 Mn1 100.63(12) . 3
C22 O11 Mn1 127.1(3) . .
C22 O12 Mn2 131.2(3) . .
C27 O13 Mn2 124.8(3) . .
C27 O14 Sm1 145.0(3) . 3
N1 C1 C2 111.0(4) . .
N1 C1 H1A 109.4 . .
C2 C1 H1A 109.4 . .
N1 C1 H1B 109.4 . .
C2 C1 H1B 109.4 . .
H1A C1 H1B 108.0 . .
O1 C2 C1 108.2(4) . .
O1 C2 H2A 110.1 . .
C1 C2 H2A 110.1 . .
O1 C2 H2B 110.1 . .
C1 C2 H2B 110.1 . .
H2A C2 H2B 108.4 . .
N1 C3 C4 112.0(4) . .
N1 C3 H3A 109.2 . .
C4 C3 H3A 109.2 . .
N1 C3 H3B 109.2 . .
C4 C3 H3B 109.2 . .
H3A C3 H3B 107.9 . .
O2 C4 C3 110.3(4) . .
O2 C4 H4A 109.6 . .
C3 C4 H4A 109.6 . .
O2 C4 H4B 109.6 . .
C3 C4 H4B 109.6 . .
H4A C4 H4B 108.1 . .
N1 C5 C6 112.1(4) . .
N1 C5 H5A 109.2 . .
C6 C5 H5A 109.2 . .
N1 C5 H5B 109.2 . .
C6 C5 H5B 109.2 . .
H5A C5 H5B 107.9 . .
O3 C6 C5 109.2(3) . .
O3 C6 H6A 109.9 . .
C5 C6 H6A 109.9 . .
O3 C6 H6B 109.9 . .
C5 C6 H6B 109.9 . .
H6A C6 H6B 108.3 . .
O4 C7 O5 124.2(4) . .
O4 C7 C8 119.5(4) . .
O5 C7 C8 116.3(4) . .
C10 C8 C9 112.9(6) . .
C10 C8 C7 106.1(4) . .
C9 C8 C7 110.9(4) . .
C10 C8 C11 108.6(5) . .
C9 C8 C11 109.3(5) . .
C7 C8 C11 109.0(4) . .
C8 C9 H9B 109.5 . .
C8 C9 H9C 109.5 . .
H9B C9 H9C 109.5 . .
C8 C9 H9D 109.5 . .
H9B C9 H9D 109.5 . .
H9C C9 H9D 109.5 . .
C8 C10 H10A 109.5 . .
C8 C10 H10B 109.5 . .
H10A C10 H10B 109.5 . .
C8 C10 H10C 109.5 . .
H10A C10 H10C 109.5 . .
H10B C10 H10C 109.5 . .
C8 C11 H11A 109.5 . .
C8 C11 H11B 109.5 . .
H11A C11 H11B 109.5 . .
C8 C11 H11C 109.5 . .
H11A C11 H11C 109.5 . .
H11B C11 H11C 109.5 . .
O6 C12 O7 120.4(4) . .
O6 C12 C13 117.6(4) . .
O7 C12 C13 121.9(4) . .
O6 C12 Sm1 55.3(2) . .
O7 C12 Sm1 65.4(2) . .
C13 C12 Sm1 172.2(3) . .
C14 C13 C12 110.8(4) . .
C14 C13 C15 111.8(5) . .
C12 C13 C15 109.6(4) . .
C14 C13 C16 110.3(5) . .
C12 C13 C16 106.2(4) . .
C15 C13 C16 108.0(5) . .
C13 C14 H14A 109.5 . .
C13 C14 H14B 109.5 . .
H14A C14 H14B 109.5 . .
C13 C14 H14C 109.5 . .
H14A C14 H14C 109.5 . .
H14B C14 H14C 109.5 . .
C13 C15 H15A 109.5 . .
C13 C15 H15B 109.5 . .
H15A C15 H15B 109.5 . .
C13 C15 H15C 109.5 . .
H15A C15 H15C 109.5 . .
H15B C15 H15C 109.5 . .
C13 C16 H16A 109.5 . .
C13 C16 H16B 109.5 . .
H16A C16 H16B 109.5 . .
C13 C16 H16C 109.5 . .
H16A C16 H16C 109.5 . .
H16B C16 H16C 109.5 . .
O8 C17 C20 115.6(3) . .
O8 C17 H17A 108.4 . .
C20 C17 H17A 108.4 . .
O8 C17 H17B 108.4 . .
C20 C17 H17B 108.4 . .
H17A C17 H17B 107.4 . .
O9 C18 C20 116.3(3) . .
O9 C18 H18A 121.9 . .
C20 C18 H18A 121.9 . .
O10 C19 C20 113.9(3) . .
O10 C19 H19A 108.8 . .
C20 C19 H19A 108.8 . .
O10 C19 H19B 108.8 . .
C20 C19 H19B 108.8 . .
H19A C19 H19B 107.7 . .
C17 C20 C18 112.6(3) . .
C17 C20 C19 112.0(3) . .
C18 C20 C19 110.1(3) . .
C17 C20 C21 106.3(3) . .
C18 C20 C21 108.0(3) . .
C19 C20 C21 107.5(3) . .
C20 C21 H21A 109.5 . .
C20 C21 H21B 109.5 . .
H21A C21 H21B 109.5 . .
C20 C21 H21C 109.5 . .
H21A C21 H21C 109.5 . .
H21B C21 H21C 109.5 . .
O12 C22 O11 123.9(4) . .
O12 C22 C23 118.1(4) . .
O11 C22 C23 118.0(4) . .
C24 C23 C26 112.2(6) . .
C24 C23 C22 109.1(4) . .
C26 C23 C22 112.4(5) . .
C24 C23 C25 107.6(6) . .
C26 C23 C25 108.9(6) . .
C22 C23 C25 106.5(4) . .
C23 C24 H24A 109.5 . .
C23 C24 H24B 109.5 . .
H24A C24 H24B 109.5 . .
C23 C24 H24C 109.5 . .
H24A C24 H24C 109.5 . .
H24B C24 H24C 109.5 . .
C23 C25 H25A 109.5 . .
C23 C25 H25B 109.5 . .
H25A C25 H25B 109.5 . .
C23 C25 H25C 109.5 . .
H25A C25 H25C 109.5 . .
H25B C25 H25C 109.5 . .
C23 C26 H26A 109.5 . .
C23 C26 H26B 109.5 . .
H26A C26 H26B 109.5 . .
C23 C26 H26C 109.5 . .
H26A C26 H26C 109.5 . .
H26B C26 H26C 109.5 . .
O14 C27 O13 124.5(4) . .
O14 C27 C28 118.6(4) . .
O13 C27 C28 116.8(4) . .
C30 C28 C31 110.9(5) . .
C30 C28 C27 111.5(4) . .
C31 C28 C27 107.2(4) . .
C30 C28 C29 110.0(5) . .
C31 C28 C29 108.1(5) . .
C27 C28 C29 108.9(4) . .
C28 C29 H29B 109.5 . .
C28 C29 H29C 109.5 . .
H29B C29 H29C 109.5 . .
C28 C29 H29D 109.5 . .
H29B C29 H29D 109.5 . .
H29C C29 H29D 109.5 . .
C28 C30 H30B 109.5 . .
C28 C30 H30C 109.5 . .
H30B C30 H30C 109.5 . .
C28 C30 H30D 109.5 . .
H30B C30 H30D 109.5 . .
H30C C30 H30D 109.5 . .
C28 C31 H31A 109.5 . .
C28 C31 H31B 109.5 . .
H31A C31 H31B 109.5 . .
C28 C31 H31C 109.5 . .
H31A C31 H31C 109.5 . .
H31B C31 H31C 109.5 . .

loop_
_geom_bond_atom_site_label_1
_geom_bond_atom_site_label_2
_geom_bond_distance
_geom_bond_site_symmetry_2
N1 C5 1.479(6) .
N1 C3 1.484(6) .
N1 C1 1.484(6) .
N1 Sm1 2.684(4) .
Sm1 O14 2.372(3) 3
Sm1 O5 2.380(3) .
Sm1 O6 2.424(3) .
Sm1 O8 2.425(3) .
Sm1 O3 2.455(3) .
Sm1 O1 2.468(3) .
Sm1 O2 2.530(3) .
Sm1 O7 2.644(3) .
Sm1 C12 2.908(4) .
Sm1 Mn1 3.4843(12) .
Mn1 O3 1.906(3) .
Mn1 O9 1.914(3) 3
Mn1 O8 1.945(3) .
Mn1 O10 1.953(3) .
Mn1 O11 2.227(3) .
Mn1 O10 2.241(3) 3
Mn1 Mn2 3.0900(12) .
Mn1 Mn1 3.2395(15) 3
Mn2 O13 2.057(3) .
Mn2 O12 2.131(3) .
Mn2 O7 2.150(3) 3
Mn2 O9 2.157(3) 3
Mn2 O10 2.202(3) .
Mn2 O8 2.496(3) 3
O1 C2 1.426(5) .
O2 C4 1.428(6) .
O3 C6 1.414(5) .
O4 C7 1.250(6) .
O5 C7 1.262(6) .
O6 C12 1.259(6) .
O7 C12 1.261(5) .
O7 Mn2 2.150(3) 3
O8 C17 1.435(5) .
O8 Mn2 2.496(3) 3
O9 C18 1.408(5) .
O9 Mn1 1.914(3) 3
O9 Mn2 2.157(3) 3
O9 H9A 0.8200 .
O10 C19 1.428(5) .
O10 Mn1 2.241(3) 3
O11 C22 1.269(6) .
O12 C22 1.264(6) .
O13 C27 1.276(6) .
O14 C27 1.247(6) .
O14 Sm1 2.372(3) 3
C1 C2 1.512(7) .
C1 H1A 0.9700 .
C1 H1B 0.9700 .
C2 H2A 0.9700 .
C2 H2B 0.9700 .
C3 C4 1.526(7) .
C3 H3A 0.9700 .
C3 H3B 0.9700 .
C4 H4A 0.9700 .
C4 H4B 0.9700 .
C5 C6 1.513(6) .
C5 H5A 0.9700 .
C5 H5B 0.9700 .
C6 H6A 0.9700 .
C6 H6B 0.9700 .
C7 C8 1.540(6) .
C8 C10 1.491(8) .
C8 C9 1.498(8) .
C8 C11 1.542(8) .
C9 H9B 0.9600 .
C9 H9C 0.9600 .
C9 H9D 0.9600 .
C10 H10A 0.9600 .
C10 H10B 0.9600 .
C10 H10C 0.9600 .
C11 H11A 0.9600 .
C11 H11B 0.9600 .
C11 H11C 0.9600 .
C12 C13 1.524(6) .
C13 C14 1.509(7) .
C13 C15 1.537(7) .
C13 C16 1.561(7) .
C14 H14A 0.9600 .
C14 H14B 0.9600 .
C14 H14C 0.9600 .
C15 H15A 0.9600 .
C15 H15B 0.9600 .
C15 H15C 0.9600 .
C16 H16A 0.9600 .
C16 H16B 0.9600 .
C16 H16C 0.9600 .
C17 C20 1.519(6) .
C17 H17A 0.9700 .
C17 H17B 0.9700 .
C18 C20 1.534(6) .
C18 H18A 0.9300 .
C19 C20 1.535(6) .
C19 H19A 0.9700 .
C19 H19B 0.9700 .
C20 C21 1.545(6) .
C21 H21A 0.9600 .
C21 H21B 0.9600 .
C21 H21C 0.9600 .
C22 C23 1.531(6) .
C23 C24 1.496(8) .
C23 C26 1.492(8) .
C23 C25 1.572(9) .
C24 H24A 0.9600 .
C24 H24B 0.9600 .
C24 H24C 0.9600 .
C25 H25A 0.9600 .
C25 H25B 0.9600 .
C25 H25C 0.9600 .
C26 H26A 0.9600 .
C26 H26B 0.9600 .
C26 H26C 0.9600 .
C27 C28 1.528(6) .
C28 C30 1.502(8) .
C28 C31 1.519(8) .
C28 C29 1.542(8) .
C29 H29B 0.9600 .
C29 H29C 0.9600 .
C29 H29D 0.9600 .
C30 H30B 0.9600 .
C30 H30C 0.9600 .
C30 H30D 0.9600 .
C31 H31A 0.9600 .
C31 H31B 0.9600 .
C31 H31C 0.9600 .
